data_4083883
loop_
_publ_author_name
'Nelson, David J.'
'Nahra, Fady'
'Patrick, Scott R.'
'Cordes, David B.'
'Slawin, Alexandra M. Z.'
'Nolan, Steven P.'

_publ_section_title
;
 Exploring the Coordination of Cyclic Selenoureas to Gold(I)
;
_journal_name_full Organometallics
_journal_page_first 140702161847002
_journal_paper_doi 10.1021/om500610w
_journal_year 2014
_chemical_formula_moiety 'C54 H76 Au N4 Se2, 2(C H2 Cl2), Au Cl2'
_chemical_formula_sum 'C56 H80 Au2 Cl6 N4 Se2'
_chemical_formula_weight 1573.85
_space_group_IT_number 11
_symmetry_cell_setting monoclinic
_symmetry_Int_Tables_number 11
_symmetry_space_group_name_Hall '-P 2yb'
_symmetry_space_group_name_H-M 'P 1 21/m 1'
_atom_sites_solution_hydrogens geom
_atom_sites_solution_primary direct
_atom_sites_solution_secondary difmap
_cell_angle_alpha 90.0000
_cell_angle_beta 110.8670(19)
_cell_angle_gamma 90.0000
_cell_formula_units_Z 2
_cell_length_a 10.4816(9)
_cell_length_b 26.2116(16)
_cell_length_c 12.2260(10)
_cell_measurement_reflns_used 10617
_cell_measurement_temperature 173
_cell_measurement_theta_max 25.35
_cell_measurement_theta_min 1.78
_cell_volume 3138.6(4)
_computing_cell_refinement 'CrystalClear-SM Expert 2.1 b29'
_computing_data_collection 'CrystalClear-SM Expert 2.1 b29 (Rigaku, 2013)'
_computing_data_reduction 'CrystalClear-SM Expert 2.1 b29'
_computing_molecular_graphics 'CrystalStructure 4.1'
_computing_publication_material 'CrystalStructure 4.1 (Rigaku, 2013)'
_computing_structure_refinement 'SHELXL-2013 (Sheldrick, 2013)'
_computing_structure_solution 'DIRDIF99-PATTY (Gould, et al., 1999)'
_diffrn_ambient_temperature 173
_diffrn_detector_area_resol_mean 5.811
_diffrn_measured_fraction_theta_full 0.999
_diffrn_measured_fraction_theta_max 0.997
_diffrn_measurement_device_type 'Rigaku XtaLAB P200'
_diffrn_measurement_method \w
_diffrn_radiation_type 'Mo K\a'
_diffrn_radiation_wavelength 0.71075
_diffrn_reflns_av_R_equivalents 0.0333
_diffrn_reflns_Laue_measured_fraction_full 0.999
_diffrn_reflns_Laue_measured_fraction_max 0.997
_diffrn_reflns_limit_h_max 12
_diffrn_reflns_limit_h_min -12
_diffrn_reflns_limit_k_max 31
_diffrn_reflns_limit_k_min -31
_diffrn_reflns_limit_l_max 14
_diffrn_reflns_limit_l_min -14
_diffrn_reflns_number 38591
_diffrn_reflns_point_group_measured_fraction_full 0.999
_diffrn_reflns_point_group_measured_fraction_max 0.997
_diffrn_reflns_theta_full 25.242
_diffrn_reflns_theta_max 25.402
_diffrn_reflns_theta_min 1.554
_diffrn_standards_number 0
_exptl_absorpt_coefficient_mu 6.137
_exptl_absorpt_correction_T_max 0.782
_exptl_absorpt_correction_T_min 0.594
_exptl_absorpt_correction_type multi-scan
_exptl_absorpt_process_details 'REQAB (Rigaku, 1998)'
_exptl_crystal_colour colorless
_exptl_crystal_density_diffrn 1.665
_exptl_crystal_density_method 'not measured'
_exptl_crystal_description prism
_exptl_crystal_F_000 1544.00
_exptl_crystal_size_max 0.160
_exptl_crystal_size_mid 0.070
_exptl_crystal_size_min 0.040
_refine_diff_density_max 2.39
_refine_diff_density_min -1.43
_refine_ls_extinction_method none
_refine_ls_goodness_of_fit_ref 1.028
_refine_ls_hydrogen_treatment constr
_refine_ls_number_parameters 345
_refine_ls_number_reflns 5901
_refine_ls_number_restraints 0
_refine_ls_R_factor_gt 0.0304
_refine_ls_shift/su_max 0.002
_refine_ls_structure_factor_coef Fsqd
_refine_ls_weighting_details 'w = 1/[\s^2^(Fo^2^)+(0.0452P)^2^+8.6861P] where P=(Fo^2^+2Fc^2^)/3'
_refine_ls_weighting_scheme calc
_refine_ls_wR_factor_ref 0.0832
_reflns_number_gt 5427
_reflns_number_total 5901
_reflns_threshold_expression F^2^>2.0\s(F^2^)
_cod_data_source_file om500610w_si_002.cif
_cod_data_source_block 2c
_cod_database_code 4083883

loop_
_symmetry_equiv_pos_site_id
_symmetry_equiv_pos_as_xyz
1 +X,+Y,+Z
2 -X,1/2+Y,-Z
3 -X,-Y,-Z
4 +X,1/2-Y,+Z

loop_
_atom_site_label
_atom_site_type_symbol
_atom_site_fract_x
_atom_site_fract_y
_atom_site_fract_z
_atom_site_U_iso_or_equiv
_atom_site_adp_type
_atom_site_occupancy
_atom_site_site_symmetry_order
_atom_site_calc_flag
_atom_site_refinement_flags_posn
_atom_site_refinement_flags_adp
_atom_site_refinement_flags_occupancy
Au1 Au 0.5000 0.5000 1.0000 0.02969(8) Uani 1 2 d S . P
Au31 Au 0.78710(3) 0.7500 0.82158(3) 0.04314(9) Uani 1 2 d S T P
Se1 Se 0.32145(4) 0.52703(2) 0.82448(4) 0.03453(12) Uani 1 1 d . . .
Cl31 Cl 0.5586(2) 0.7500 0.7756(2) 0.0668(6) Uani 1 2 d S T P
Cl32 Cl 1.0160(2) 0.7500 0.8690(2) 0.0699(6) Uani 1 2 d S T P
Cl41 Cl 0.6633(5) 0.7500 0.3980(4) 0.176(2) Uani 1 2 d S T P
Cl42 Cl 0.4480(5) 0.7500 0.1787(4) 0.171(2) Uani 1 2 d S T P
Cl51 Cl 0.0291(6) 0.7067(4) 0.4493(8) 0.238(6) Uani 0.5 1 d . . P
Cl52 Cl 0.1099(5) 0.7500 0.2813(4) 0.1324(14) Uani 1 2 d S T P
N2 N 0.3761(3) 0.62889(13) 0.9257(3) 0.0279(7) Uani 1 1 d . . .
N5 N 0.2378(3) 0.62509(13) 0.7429(3) 0.0284(7) Uani 1 1 d . . .
C1 C 0.3141(4) 0.59808(16) 0.8355(3) 0.0261(8) Uani 1 1 d . . .
C3 C 0.3296(5) 0.68211(16) 0.8970(4) 0.0336(9) Uani 1 1 d . . .
H3A H 0.4080 0.7059 0.9175 0.040 Uiso 1 1 calc R U .
H3B H 0.2682 0.6926 0.9385 0.040 Uiso 1 1 calc R U .
C4 C 0.2536(5) 0.68023(17) 0.7650(4) 0.0348(9) Uani 1 1 d . . .
H4A H 0.1639 0.6974 0.7426 0.042 Uiso 1 1 calc R U .
H4B H 0.3077 0.6961 0.7222 0.042 Uiso 1 1 calc R U .
C6 C 0.4435(4) 0.61425(15) 1.0459(3) 0.0267(8) Uani 1 1 d . . .
C7 C 0.5855(4) 0.62019(16) 1.0961(4) 0.0304(9) Uani 1 1 d . . .
C8 C 0.6476(4) 0.60661(18) 1.2134(4) 0.0371(10) Uani 1 1 d . . .
H8 H 0.7437 0.6103 1.2501 0.045 Uiso 1 1 calc R U .
C9 C 0.5729(5) 0.58805(19) 1.2772(4) 0.0401(11) Uani 1 1 d . . .
H9 H 0.6178 0.5781 1.3564 0.048 Uiso 1 1 calc R U .
C10 C 0.4331(5) 0.58393(19) 1.2263(4) 0.0383(10) Uani 1 1 d . . .
H10 H 0.3826 0.5716 1.2718 0.046 Uiso 1 1 calc R U .
C11 C 0.3639(4) 0.59735(17) 1.1103(4) 0.0310(9) Uani 1 1 d . . .
C12 C 0.6685(5) 0.64115(19) 1.0262(4) 0.0397(10) Uani 1 1 d . . .
H12 H 0.6047 0.6608 0.9588 0.048 Uiso 1 1 calc R U .
C13 C 0.7796(6) 0.6777(2) 1.0981(6) 0.0613(15) Uani 1 1 d . . .
H13A H 0.8210 0.6944 1.0470 0.074 Uiso 1 1 calc R U .
H13B H 0.8497 0.6587 1.1596 0.074 Uiso 1 1 calc R U .
H13C H 0.7395 0.7037 1.1339 0.074 Uiso 1 1 calc R U .
C14 C 0.7304(7) 0.5996(3) 0.9767(7) 0.073(2) Uani 1 1 d . . .
H14A H 0.6579 0.5774 0.9263 0.087 Uiso 1 1 calc R U .
H14B H 0.7933 0.5794 1.0409 0.087 Uiso 1 1 calc R U .
H14C H 0.7805 0.6148 0.9307 0.087 Uiso 1 1 calc R U .
C15 C 0.2090(4) 0.5957(2) 1.0599(4) 0.0395(10) Uani 1 1 d . . .
H15 H 0.1796 0.6024 0.9740 0.047 Uiso 1 1 calc R U .
C16 C 0.1500(5) 0.6383(2) 1.1141(5) 0.0524(13) Uani 1 1 d . . .
H16A H 0.1795 0.6332 1.1990 0.063 Uiso 1 1 calc R U .
H16B H 0.0501 0.6374 1.0801 0.063 Uiso 1 1 calc R U .
H16C H 0.1828 0.6715 1.0980 0.063 Uiso 1 1 calc R U .
C17 C 0.1527(6) 0.5440(2) 1.0762(6) 0.0597(15) Uani 1 1 d . . .
H17A H 0.1769 0.5371 1.1600 0.072 Uiso 1 1 calc R U .
H17B H 0.1918 0.5175 1.0411 0.072 Uiso 1 1 calc R U .
H17C H 0.0531 0.5440 1.0381 0.072 Uiso 1 1 calc R U .
C18 C 0.1643(4) 0.60409(17) 0.6289(4) 0.0319(9) Uani 1 1 d . . .
C19 C 0.2350(5) 0.59428(19) 0.5529(4) 0.0380(10) Uani 1 1 d . . .
C20 C 0.1599(5) 0.5739(2) 0.4439(4) 0.0505(13) Uani 1 1 d . . .
H20 H 0.2041 0.5674 0.3897 0.061 Uiso 1 1 calc R U .
C21 C 0.0226(5) 0.5629(2) 0.4127(4) 0.0536(14) Uani 1 1 d . . .
H21 H -0.0259 0.5481 0.3385 0.064 Uiso 1 1 calc R U .
C22 C -0.0436(5) 0.5732(2) 0.4889(4) 0.0481(12) Uani 1 1 d . . .
H22 H -0.1381 0.5657 0.4664 0.058 Uiso 1 1 calc R U .
C23 C 0.0250(4) 0.59473(19) 0.5990(4) 0.0370(10) Uani 1 1 d . . .
C24 C 0.3866(5) 0.6063(2) 0.5853(4) 0.0472(12) Uani 1 1 d . . .
H24 H 0.4227 0.6171 0.6693 0.057 Uiso 1 1 calc R U .
C25 C 0.4064(6) 0.6507(3) 0.5125(5) 0.0592(15) Uani 1 1 d . . .
H25A H 0.3726 0.6411 0.4296 0.071 Uiso 1 1 calc R U .
H25B H 0.5037 0.6592 0.5375 0.071 Uiso 1 1 calc R U .
H25C H 0.3556 0.6805 0.5235 0.071 Uiso 1 1 calc R U .
C26 C 0.4664(6) 0.5598(3) 0.5737(6) 0.0623(16) Uani 1 1 d . . .
H26A H 0.4332 0.5484 0.4920 0.075 Uiso 1 1 calc R U .
H26B H 0.4542 0.5324 0.6236 0.075 Uiso 1 1 calc R U .
H26C H 0.5635 0.5685 0.5980 0.075 Uiso 1 1 calc R U .
C27 C -0.0511(5) 0.6067(2) 0.6809(4) 0.0431(11) Uani 1 1 d . . .
H27 H 0.0138 0.6250 0.7503 0.052 Uiso 1 1 calc R U .
C28 C -0.1722(6) 0.6422(3) 0.6237(5) 0.0608(15) Uani 1 1 d . . .
H28A H -0.2385 0.6251 0.5558 0.073 Uiso 1 1 calc R U .
H28B H -0.1401 0.6735 0.5982 0.073 Uiso 1 1 calc R U .
H28C H -0.2156 0.6506 0.6803 0.073 Uiso 1 1 calc R U .
C29 C -0.0962(7) 0.5583(3) 0.7255(6) 0.0645(16) Uani 1 1 d . . .
H29A H -0.0163 0.5370 0.7653 0.077 Uiso 1 1 calc R U .
H29B H -0.1600 0.5394 0.6594 0.077 Uiso 1 1 calc R U .
H29C H -0.1415 0.5673 0.7805 0.077 Uiso 1 1 calc R U .
C41 C 0.4995(17) 0.7307(6) 0.3071(16) 0.096(5) Uani 0.5 1 d . . P
H41A H 0.4976 0.6929 0.3056 0.116 Uiso 0.5 1 calc R U P
H41B H 0.4338 0.7421 0.3435 0.116 Uiso 0.5 1 calc R U P
C51 C 0.0204(18) 0.7500 0.3789(18) 0.40(4) Uani 1 2 d S T P
H51A H 0.0522 0.7797 0.4316 0.483 Uiso 0.5 1 calc R U P
H51B H -0.0773 0.7558 0.3324 0.483 Uiso 0.5 1 calc R U P

loop_
_atom_site_aniso_label
_atom_site_aniso_U_11
_atom_site_aniso_U_22
_atom_site_aniso_U_33
_atom_site_aniso_U_12
_atom_site_aniso_U_13
_atom_site_aniso_U_23
Au1 0.02840(13) 0.02902(13) 0.02724(13) 0.00403(8) 0.00449(9) 0.00153(8)
Au31 0.03600(15) 0.04654(16) 0.05297(17) 0.0000 0.02331(12) 0.0000
Se1 0.0350(2) 0.0295(2) 0.0289(2) 0.00386(17) -0.00109(18) -0.00131(16)
Cl31 0.0368(10) 0.0882(16) 0.0798(14) 0.0000 0.0260(10) 0.0000
Cl32 0.0365(10) 0.0841(15) 0.0937(17) 0.0000 0.0290(11) 0.0000
Cl41 0.113(3) 0.225(6) 0.124(3) 0.0000 -0.038(3) 0.0000
Cl42 0.150(4) 0.248(6) 0.081(2) 0.0000 -0.002(2) 0.0000
Cl51 0.101(4) 0.376(11) 0.251(8) 0.096(5) 0.078(4) 0.281(9)
Cl52 0.147(4) 0.140(3) 0.121(3) 0.0000 0.061(3) 0.0000
N2 0.0256(17) 0.0289(18) 0.0252(17) 0.0027(14) 0.0041(14) 0.0008(14)
N5 0.0258(17) 0.0301(18) 0.0250(17) 0.0054(14) 0.0038(14) 0.0036(14)
C1 0.0197(18) 0.034(2) 0.0232(19) 0.0011(16) 0.0056(15) 0.0004(16)
C3 0.033(2) 0.029(2) 0.034(2) 0.0024(18) 0.0065(18) -0.0014(18)
C4 0.034(2) 0.032(2) 0.035(2) 0.0044(18) 0.0075(19) 0.0040(18)
C6 0.025(2) 0.030(2) 0.0216(19) 0.0022(16) 0.0041(15) -0.0016(16)
C7 0.024(2) 0.032(2) 0.032(2) 0.0016(17) 0.0046(17) -0.0017(17)
C8 0.027(2) 0.043(3) 0.032(2) 0.0002(19) -0.0005(18) -0.0032(19)
C9 0.040(3) 0.050(3) 0.024(2) 0.005(2) 0.0036(18) -0.0001(19)
C10 0.039(2) 0.048(3) 0.030(2) 0.000(2) 0.0152(19) 0.001(2)
C11 0.028(2) 0.034(2) 0.029(2) 0.0012(17) 0.0086(17) -0.0034(17)
C12 0.027(2) 0.050(3) 0.040(2) -0.002(2) 0.0100(19) 0.006(2)
C13 0.058(4) 0.056(3) 0.076(4) -0.022(3) 0.031(3) -0.009(3)
C14 0.080(4) 0.070(4) 0.095(5) -0.025(4) 0.064(4) -0.025(4)
C15 0.027(2) 0.054(3) 0.037(2) -0.004(2) 0.0115(19) -0.001(2)
C16 0.036(3) 0.062(3) 0.063(3) 0.007(2) 0.023(2) -0.001(3)
C17 0.039(3) 0.068(4) 0.073(4) -0.015(3) 0.022(3) -0.005(3)
C18 0.028(2) 0.038(2) 0.024(2) 0.0042(18) 0.0018(16) 0.0024(18)
C19 0.032(2) 0.052(3) 0.028(2) 0.005(2) 0.0074(18) 0.001(2)
C20 0.049(3) 0.074(4) 0.027(2) 0.011(3) 0.013(2) -0.004(2)
C21 0.044(3) 0.078(4) 0.027(2) 0.006(3) -0.002(2) -0.011(2)
C22 0.032(2) 0.068(3) 0.034(2) 0.001(2) -0.0017(19) -0.008(2)
C23 0.027(2) 0.048(3) 0.031(2) 0.0049(19) 0.0055(18) 0.000(2)
C24 0.034(3) 0.071(4) 0.039(3) 0.004(2) 0.015(2) -0.003(2)
C25 0.049(3) 0.078(4) 0.057(3) -0.006(3) 0.027(3) -0.002(3)
C26 0.044(3) 0.085(4) 0.063(4) 0.015(3) 0.026(3) 0.008(3)
C27 0.027(2) 0.061(3) 0.039(2) -0.000(2) 0.0086(19) -0.010(2)
C28 0.038(3) 0.075(4) 0.065(4) 0.011(3) 0.013(3) -0.012(3)
C29 0.063(4) 0.074(4) 0.070(4) 0.006(3) 0.041(3) 0.007(3)
C41 0.104(12) 0.063(9) 0.129(14) 0.003(7) 0.051(11) 0.033(8)
C51 0.062(11) 1.04(12) 0.100(14) 0.0000 0.021(10) 0.0000

loop_
_atom_type_symbol
_atom_type_description
_atom_type_scat_dispersion_real
_atom_type_scat_dispersion_imag
_atom_type_scat_source
C C 0.0033 0.0016
;
International Tables for Crystallography
(1992, Vol. C, Tables 4.2.6.8 and 6.1.1.4)
;
H H 0.0000 0.0000
;
International Tables for Crystallography
(1992, Vol. C, Table 6.1.1.4)
;
Au Au -2.0133 8.8022
;
International Tables for Crystallography
(1992, Vol. C, Tables 4.2.6.8 and 6.1.1.4)
;
Cl Cl 0.1484 0.1585
;
International Tables for Crystallography
(1992, Vol. C, Tables 4.2.6.8 and 6.1.1.4)
;
N N 0.0061 0.0033
;
International Tables for Crystallography
(1992, Vol. C, Tables 4.2.6.8 and 6.1.1.4)
;
Se Se -0.0929 2.2259
;
International Tables for Crystallography
(1992, Vol. C, Tables 4.2.6.8 and 6.1.1.4)
;

loop_
_geom_angle_atom_site_label_1
_geom_angle_atom_site_label_2
_geom_angle_atom_site_label_3
_geom_angle
_geom_angle_publ_flag
_geom_angle_site_symmetry_1
_geom_angle_site_symmetry_3
Se1 Au1 Se1 180.00(2) yes . 3_667
Cl31 Au31 Cl32 179.58(9) yes . .
Au1 Se1 C1 105.59(10) yes . .
C1 N2 C3 110.7(3) yes . .
C1 N2 C6 126.9(3) yes . .
C3 N2 C6 119.6(3) yes . .
C1 N5 C4 111.8(3) yes . .
C1 N5 C18 124.8(4) yes . .
C4 N5 C18 122.7(3) yes . .
Se1 C1 N2 129.9(3) yes . .
Se1 C1 N5 119.7(3) yes . .
N2 C1 N5 110.4(4) yes . .
N2 C3 C4 103.0(3) yes . .
N5 C4 C3 102.1(3) yes . .
N2 C6 C7 118.4(4) yes . .
N2 C6 C11 118.9(3) yes . .
C7 C6 C11 122.6(4) yes . .
C6 C7 C8 117.1(4) yes . .
C6 C7 C12 121.6(4) yes . .
C8 C7 C12 121.2(4) yes . .
C7 C8 C9 121.5(4) yes . .
C8 C9 C10 120.0(4) yes . .
C9 C10 C11 121.7(5) yes . .
C6 C11 C10 117.0(4) yes . .
C6 C11 C15 122.9(4) yes . .
C10 C11 C15 120.0(5) yes . .
C7 C12 C13 112.1(5) yes . .
C7 C12 C14 112.3(5) yes . .
C13 C12 C14 109.8(5) yes . .
C11 C15 C16 110.0(4) yes . .
C11 C15 C17 112.4(4) yes . .
C16 C15 C17 110.9(5) yes . .
N5 C18 C19 119.0(4) yes . .
N5 C18 C23 118.0(4) yes . .
C19 C18 C23 123.0(4) yes . .
C18 C19 C20 116.9(4) yes . .
C18 C19 C24 122.4(4) yes . .
C20 C19 C24 120.6(5) yes . .
C19 C20 C21 121.6(5) yes . .
C20 C21 C22 120.0(5) yes . .
C21 C22 C23 121.4(5) yes . .
C18 C23 C22 117.1(5) yes . .
C18 C23 C27 122.5(4) yes . .
C22 C23 C27 120.4(4) yes . .
C19 C24 C25 110.6(4) yes . .
C19 C24 C26 111.6(5) yes . .
C25 C24 C26 111.4(5) yes . .
C23 C27 C28 111.7(4) yes . .
C23 C27 C29 111.6(5) yes . .
C28 C27 C29 111.0(5) yes . .
Cl41 C41 Cl42 117.1(12) yes . .
Cl41 C41 C41 73.2(12) yes . 4_565
Cl42 C41 C41 71.0(14) yes . 4_565
Cl51 C51 Cl51 107.5(16) yes . 4_565
Cl51 C51 Cl52 118.7(10) yes . .
Cl51 C51 Cl52 118.7(10) yes 4_565 .
N2 C3 H3A 111.178 no . .
N2 C3 H3B 111.170 no . .
C4 C3 H3A 111.171 no . .
C4 C3 H3B 111.166 no . .
H3A C3 H3B 109.111 no . .
N5 C4 H4A 111.357 no . .
N5 C4 H4B 111.352 no . .
C3 C4 H4A 111.363 no . .
C3 C4 H4B 111.357 no . .
H4A C4 H4B 109.232 no . .
C7 C8 H8 119.258 no . .
C9 C8 H8 119.258 no . .
C8 C9 H9 119.999 no . .
C10 C9 H9 119.996 no . .
C9 C10 H10 119.139 no . .
C11 C10 H10 119.150 no . .
C7 C12 H12 107.484 no . .
C13 C12 H12 107.488 no . .
C14 C12 H12 107.484 no . .
C12 C13 H13A 109.474 no . .
C12 C13 H13B 109.469 no . .
C12 C13 H13C 109.478 no . .
H13A C13 H13B 109.467 no . .
H13A C13 H13C 109.466 no . .
H13B C13 H13C 109.473 no . .
C12 C14 H14A 109.467 no . .
C12 C14 H14B 109.469 no . .
C12 C14 H14C 109.479 no . .
H14A C14 H14B 109.461 no . .
H14A C14 H14C 109.476 no . .
H14B C14 H14C 109.474 no . .
C11 C15 H15 107.787 no . .
C16 C15 H15 107.791 no . .
C17 C15 H15 107.798 no . .
C15 C16 H16A 109.473 no . .
C15 C16 H16B 109.472 no . .
C15 C16 H16C 109.472 no . .
H16A C16 H16B 109.468 no . .
H16A C16 H16C 109.470 no . .
H16B C16 H16C 109.472 no . .
C15 C17 H17A 109.473 no . .
C15 C17 H17B 109.481 no . .
C15 C17 H17C 109.482 no . .
H17A C17 H17B 109.465 no . .
H17A C17 H17C 109.465 no . .
H17B C17 H17C 109.461 no . .
C19 C20 H20 119.224 no . .
C21 C20 H20 119.216 no . .
C20 C21 H21 120.003 no . .
C22 C21 H21 120.000 no . .
C21 C22 H22 119.288 no . .
C23 C22 H22 119.291 no . .
C19 C24 H24 107.668 no . .
C25 C24 H24 107.671 no . .
C26 C24 H24 107.664 no . .
C24 C25 H25A 109.471 no . .
C24 C25 H25B 109.476 no . .
C24 C25 H25C 109.470 no . .
H25A C25 H25B 109.464 no . .
H25A C25 H25C 109.470 no . .
H25B C25 H25C 109.477 no . .
C24 C26 H26A 109.468 no . .
C24 C26 H26B 109.483 no . .
C24 C26 H26C 109.478 no . .
H26A C26 H26B 109.461 no . .
H26A C26 H26C 109.468 no . .
H26B C26 H26C 109.471 no . .
C23 C27 H27 107.449 no . .
C28 C27 H27 107.446 no . .
C29 C27 H27 107.442 no . .
C27 C28 H28A 109.461 no . .
C27 C28 H28B 109.465 no . .
C27 C28 H28C 109.464 no . .
H28A C28 H28B 109.477 no . .
H28A C28 H28C 109.470 no . .
H28B C28 H28C 109.492 no . .
C27 C29 H29A 109.467 no . .
C27 C29 H29B 109.466 no . .
C27 C29 H29C 109.475 no . .
H29A C29 H29B 109.483 no . .
H29A C29 H29C 109.472 no . .
H29B C29 H29C 109.465 no . .
Cl41 C41 H41A 108.019 no . .
Cl41 C41 H41B 108.022 no . .
Cl42 C41 H41A 108.014 no . .
Cl42 C41 H41B 108.012 no . .
H41A C41 H41B 107.260 no . .
Cl51 C51 H51A 107.637 no . .
Cl51 C51 H51B 107.617 no . .
Cl51 C51 H51A 107.637 no 4_565 4_565
Cl51 C51 H51B 107.617 no 4_565 4_565
Cl52 C51 H51A 107.680 no . .
Cl52 C51 H51B 107.659 no . .
H51A C51 H51B 107.030 no . .
H51A C51 H51B 107.030 no 4_565 4_565

loop_
_geom_bond_atom_site_label_1
_geom_bond_atom_site_label_2
_geom_bond_distance
_geom_bond_publ_flag
_geom_bond_site_symmetry_2
Au1 Se1 2.3976(4) yes .
Au1 Se1 2.3976(4) yes 3_667
Au31 Cl31 2.257(2) yes .
Au31 Cl32 2.259(2) yes .
Se1 C1 1.871(4) yes .
Cl41 C41 1.754(16) yes .
Cl41 C41 1.754(16) yes 4_565
Cl42 C41 1.552(18) yes .
Cl42 C41 1.552(18) yes 4_565
Cl51 Cl51 2.270(15) yes 4_565
Cl51 C51 1.408(17) yes .
Cl52 C51 1.76(2) yes .
N2 C1 1.334(5) yes .
N2 C3 1.478(5) yes .
N2 C6 1.438(5) yes .
N5 C1 1.333(5) yes .
N5 C4 1.469(6) yes .
N5 C18 1.440(5) yes .
C3 C4 1.525(6) yes .
C6 C7 1.402(5) yes .
C6 C11 1.406(7) yes .
C7 C8 1.394(6) yes .
C7 C12 1.523(7) yes .
C8 C9 1.376(8) yes .
C9 C10 1.378(6) yes .
C10 C11 1.389(6) yes .
C11 C15 1.518(6) yes .
C12 C13 1.523(7) yes .
C12 C14 1.501(10) yes .
C15 C16 1.536(8) yes .
C15 C17 1.520(8) yes .
C18 C19 1.402(7) yes .
C18 C23 1.395(6) yes .
C19 C20 1.390(6) yes .
C19 C24 1.527(7) yes .
C20 C21 1.381(8) yes .
C21 C22 1.373(9) yes .
C22 C23 1.398(6) yes .
C23 C27 1.520(8) yes .
C24 C25 1.524(9) yes .
C24 C26 1.513(9) yes .
C27 C28 1.527(7) yes .
C27 C29 1.520(9) yes .
C41 C41 1.01(2) yes 4_565
Cl51 H51A 0.519 no 4_565
Cl51 H51B 1.766 no 4_565
C3 H3A 0.990 no .
C3 H3B 0.990 no .
C4 H4A 0.990 no .
C4 H4B 0.990 no .
C8 H8 0.950 no .
C9 H9 0.950 no .
C10 H10 0.950 no .
C12 H12 1.000 no .
C13 H13A 0.980 no .
C13 H13B 0.980 no .
C13 H13C 0.980 no .
C14 H14A 0.980 no .
C14 H14B 0.980 no .
C14 H14C 0.980 no .
C15 H15 1.000 no .
C16 H16A 0.980 no .
C16 H16B 0.980 no .
C16 H16C 0.980 no .
C17 H17A 0.980 no .
C17 H17B 0.980 no .
C17 H17C 0.980 no .
C20 H20 0.950 no .
C21 H21 0.950 no .
C22 H22 0.950 no .
C24 H24 1.000 no .
C25 H25A 0.980 no .
C25 H25B 0.980 no .
C25 H25C 0.980 no .
C26 H26A 0.980 no .
C26 H26B 0.980 no .
C26 H26C 0.980 no .
C27 H27 1.000 no .
C28 H28A 0.980 no .
C28 H28B 0.980 no .
C28 H28C 0.980 no .
C29 H29A 0.980 no .
C29 H29B 0.980 no .
C29 H29C 0.980 no .
C41 H41A 0.990 no .
C41 H41B 0.990 no .
C41 H41B 1.184 no 4_565
C51 H51A 0.990 no .
C51 H51A 0.990 no 4_565
C51 H51B 0.990 no .
C51 H51B 0.990 no 4_565
H41B H41B 0.416 no 4_565

loop_
_geom_contact_atom_site_label_1
_geom_contact_atom_site_label_2
_geom_contact_distance
_geom_contact_publ_flag
_geom_contact_site_symmetry_2
Au1 C1 3.415(4) no 3_667
Au1 C6 3.142(4) no .
Au1 C6 3.142(4) no 3_667
Au1 C7 3.370(4) no .
Au1 C7 3.370(4) no 3_667
Au1 C11 3.425(5) no .
Au1 C11 3.425(5) no 3_667
Se1 C6 3.424(4) no .
Se1 C8 3.563(5) no 3_667
Se1 C9 3.585(5) no 3_667
Se1 C18 3.116(4) no .
Se1 C19 3.579(5) no .
N2 C12 2.884(5) no .
N2 C15 2.927(7) no .
N2 C18 3.575(5) no .
N5 C6 3.573(5) no .
N5 C24 2.919(7) no .
N5 C27 2.889(6) no .
C1 C7 3.481(5) no .
C1 C11 3.210(6) no .
C1 C15 3.301(7) no .
C1 C19 3.255(6) no .
C1 C23 3.363(5) no .
C1 C24 3.411(7) no .
C3 C7 3.331(5) no .
C3 C11 3.346(6) no .
C3 C12 3.502(6) no .
C3 C15 3.534(7) no .
C4 C19 3.388(7) no .
C4 C23 3.379(6) no .
C4 C24 3.564(8) no .
C4 C27 3.555(7) no .
C6 C9 2.752(6) no .
C6 C14 3.424(10) no .
C6 C16 3.519(8) no .
C7 C10 2.793(7) no .
C8 C11 2.796(6) no .
C8 C13 2.961(9) no .
C8 C14 3.308(10) no .
C10 C16 3.133(7) no .
C10 C17 3.042(7) no .
C18 C21 2.749(6) no .
C18 C25 3.539(9) no .
C18 C29 3.548(9) no .
C19 C22 2.795(7) no .
C20 C23 2.792(8) no .
C20 C25 3.145(8) no .
C20 C26 3.057(7) no .
C22 C28 3.062(9) no .
C22 C29 3.156(10) no .
Cl51 C18 3.442(10) no .
Cl51 C23 3.467(11) no .
C3 C3 3.559(6) no 4_565
C18 Cl51 3.442(10) no .
C23 Cl51 3.467(11) no .
Au1 H14A 2.9551 no .
Au1 H14A 2.9551 no 3_667
Au1 H14B 3.5966 no .
Au1 H14B 3.5966 no 3_667
Au1 H17B 3.4722 no .
Au1 H17B 3.4722 no 3_667
Se1 H14A 3.5503 no .
Se1 H15 3.3749 no .
Se1 H17B 3.3900 no .
Se1 H24 3.4258 no .
Se1 H26B 3.2283 no .
Se1 H29A 3.3615 no .
Cl41 H41A 2.2656 no 4_565
Cl42 H41A 2.0833 no 4_565
N2 H4A 3.1048 no .
N2 H4B 2.9216 no .
N2 H12 2.4313 no .
N2 H14A 3.2441 no .
N2 H15 2.4369 no .
N2 H16C 3.5821 no .
N2 H24 3.3541 no .
N5 H3A 3.0843 no .
N5 H3B 2.9005 no .
N5 H15 3.1522 no .
N5 H24 2.4185 no .
N5 H27 2.3828 no .
C1 H3A 3.0430 no .
C1 H3B 2.8965 no .
C1 H4A 3.0460 no .
C1 H4B 2.9084 no .
C1 H12 3.3139 no .
C1 H14A 3.4150 no .
C1 H15 2.5620 no .
C1 H24 2.7061 no .
C1 H27 3.0257 no .
C3 H12 2.7643 no .
C3 H15 2.9621 no .
C3 H16C 3.3434 no .
C3 H27 3.4919 no .
C4 H15 3.5636 no .
C4 H24 2.9538 no .
C4 H25C 3.4795 no .
C4 H27 2.8516 no .
C6 H3A 2.8219 no .
C6 H3B 2.7571 no .
C6 H8 3.2477 no .
C6 H10 3.2459 no .
C6 H12 2.6008 no .
C6 H14A 3.2347 no .
C6 H15 2.6045 no .
C6 H16C 3.3700 no .
C7 H3A 3.2226 no .
C7 H9 3.2703 no .
C7 H13A 3.3595 no .
C7 H13B 2.7863 no .
C7 H13C 2.6603 no .
C7 H14A 2.6947 no .
C7 H14B 2.7184 no .
C7 H14C 3.3510 no .
C8 H10 3.2375 no .
C8 H12 3.3035 no .
C8 H13B 2.7891 no .
C8 H13C 3.0020 no .
C8 H14B 3.0953 no .
C9 H26B 3.4304 no 3_667
C10 H8 3.2383 no .
C10 H15 3.3122 no .
C10 H16A 2.8650 no .
C10 H16C 3.4168 no .
C10 H17A 2.7965 no .
C10 H17B 3.2369 no .
C10 H26B 3.5381 no 3_667
C11 H3B 3.1864 no .
C11 H9 3.2696 no .
C11 H16A 2.6995 no .
C11 H16B 3.3460 no .
C11 H16C 2.6827 no .
C11 H17A 2.7485 no .
C11 H17B 2.6960 no .
C11 H17C 3.3608 no .
C12 H3A 3.0854 no .
C12 H8 2.6894 no .
C13 H8 2.6875 no .
C13 H14A 3.3225 no .
C13 H14B 2.6880 no .
C13 H14C 2.6317 no .
C14 H8 3.3068 no .
C14 H13A 2.6889 no .
C14 H13B 2.6410 no .
C14 H13C 3.3186 no .
C14 H17B 3.2015 no 3_667
C15 H3B 3.1141 no .
C15 H10 2.6573 no .
C16 H3B 3.1733 no .
C16 H10 3.0608 no .
C16 H17A 2.7059 no .
C16 H17B 3.3619 no .
C16 H17C 2.7072 no .
C17 H10 2.8179 no .
C17 H16A 2.7384 no .
C17 H16B 2.6827 no .
C17 H16C 3.3579 no .
C17 H29A 3.5809 no .
C18 H4A 2.8158 no .
C18 H4B 2.8561 no .
C18 H20 3.2435 no .
C18 H22 3.2438 no .
C18 H24 2.5966 no .
C18 H25C 3.3949 no .
C18 H26B 3.5926 no .
C18 H27 2.5814 no .
C18 H28B 3.5749 no .
C18 H29A 3.4218 no .
C19 H4B 3.2961 no .
C19 H21 3.2718 no .
C19 H25A 2.7220 no .
C19 H25B 3.3524 no .
C19 H25C 2.6749 no .
C19 H26A 2.7230 no .
C19 H26B 2.6914 no .
C19 H26C 3.3560 no .
C20 H22 3.2391 no .
C20 H24 3.3250 no .
C20 H25A 2.8956 no .
C20 H25C 3.3968 no .
C20 H26A 2.7919 no .
C20 H26B 3.2707 no .
C22 H20 3.2373 no .
C22 H27 3.3227 no .
C22 H28A 2.8072 no .
C22 H28B 3.2677 no .
C22 H29A 3.4227 no .
C22 H29B 2.9028 no .
C23 H4A 3.2607 no .
C23 H21 3.2716 no .
C23 H28A 2.7395 no .
C23 H28B 2.6924 no .
C23 H28C 3.3595 no .
C23 H29A 2.6910 no .
C23 H29B 2.7254 no .
C23 H29C 3.3539 no .
C24 H4B 3.1628 no .
C24 H20 2.6768 no .
C25 H4B 3.3082 no .
C25 H20 3.0430 no .
C25 H26A 2.7167 no .
C25 H26B 3.3510 no .
C25 H26C 2.6868 no .
C26 H20 2.8733 no .
C26 H25A 2.7155 no .
C26 H25B 2.6927 no .
C26 H25C 3.3490 no .
C27 H4A 3.1776 no .
C27 H15 3.5388 no .
C27 H22 2.6763 no .
C28 H22 2.8870 no .
C28 H29A 3.3540 no .
C28 H29B 2.7235 no .
C28 H29C 2.6810 no .
C29 H15 3.5590 no .
C29 H17C 3.5964 no .
C29 H22 3.0451 no .
C29 H28A 2.7182 no .
C29 H28B 3.3528 no .
C29 H28C 2.6892 no .
H3A H4A 2.6957 no .
H3A H4B 2.2543 no .
H3A H12 2.2718 no .
H3A H13C 3.5398 no .
H3B H4A 2.2536 no .
H3B H4B 2.8201 no .
H3B H12 3.5456 no .
H3B H15 2.6321 no .
H3B H16C 2.4811 no .
H3B H27 3.3440 no .
H4A H27 2.4903 no .
H4A H28B 3.1072 no .
H4B H12 3.5345 no .
H4B H24 2.5908 no .
H4B H25C 2.6809 no .
H8 H9 2.3158 no .
H8 H12 3.5873 no .
H8 H13B 2.2250 no .
H8 H13C 2.8236 no .
H8 H14B 2.9005 no .
H9 H10 2.3155 no .
H9 H26B 3.0250 no 3_667
H10 H15 3.5941 no .
H10 H16A 2.5653 no .
H10 H16C 3.5473 no .
H10 H17A 2.2876 no .
H10 H17B 3.1538 no .
H10 H26B 3.2302 no 3_667
H12 H13A 2.3097 no .
H12 H13B 2.8525 no .
H12 H13C 2.3847 no .
H12 H14A 2.3243 no .
H12 H14B 2.8384 no .
H12 H14C 2.3285 no .
H12 H24 3.5590 no .
H13A H14A 3.5629 no .
H13A H14B 3.0256 no .
H13A H14C 2.4751 no .
H13B H14A 3.5541 no .
H13B H14B 2.4839 no .
H13B H14C 2.8703 no .
H13C H14B 3.5604 no .
H13C H14C 3.5418 no .
H14A H17B 2.8949 no 3_667
H14A H24 3.3935 no .
H14B H17B 2.7544 no 3_667
H14C H17B 3.4841 no 3_667
H15 H16A 2.8671 no .
H15 H16B 2.3716 no .
H15 H16C 2.3536 no .
H15 H17A 2.8552 no .
H15 H17B 2.3615 no .
H15 H17C 2.3357 no .
H15 H27 2.7317 no .
H15 H29A 3.1512 no .
H15 H29C 3.4781 no .
H16A H17A 2.5625 no .
H16A H17C 3.0379 no .
H16B H17A 2.9525 no .
H16B H17B 3.5816 no .
H16B H17C 2.5039 no .
H16C H17C 3.5818 no .
H17B H29A 3.3394 no .
H17C H29A 3.1551 no .
H17C H29C 3.1424 no .
H20 H21 2.3200 no .
H20 H25A 2.5460 no .
H20 H25C 3.4843 no .
H20 H26A 2.3319 no .
H20 H26B 3.2487 no .
H21 H22 2.3127 no .
H22 H28A 2.3557 no .
H22 H28B 3.2576 no .
H22 H29A 3.4967 no .
H22 H29B 2.5448 no .
H24 H25A 2.8568 no .
H24 H25B 2.3463 no .
H24 H25C 2.3528 no .
H24 H26A 2.8491 no .
H24 H26B 2.3409 no .
H24 H26C 2.3396 no .
H25A H26A 2.5572 no .
H25A H26C 2.9873 no .
H25B H26A 2.9978 no .
H25B H26B 3.5782 no .
H25B H26C 2.5005 no .
H25C H26C 3.5737 no .
H27 H28A 2.8574 no .
H27 H28B 2.3542 no .
H27 H28C 2.3450 no .
H27 H29A 2.3423 no .
H27 H29B 2.8520 no .
H27 H29C 2.3437 no .
H28A H29B 2.5654 no .
H28A H29C 2.9807 no .
H28B H29C 3.5691 no .
H28C H29A 3.5727 no .
H28C H29B 3.0008 no .
H28C H29C 2.4884 no .
H41A H41A 2.9918 no 4_565
Au31 H13A 3.0255 no .
Au31 H13A 3.0255 no 4_565
Au31 H28C 3.1199 no 1_655
Au31 H28C 3.1199 no 4_665
Cl31 H3A 2.9641 no .
Cl31 H3A 2.9641 no 4_565
Cl31 H4B 2.8483 no .
Cl31 H4B 2.8483 no 4_565
Cl31 H12 3.1529 no .
Cl31 H12 3.1529 no 4_565
Cl31 H25C 3.5603 no .
Cl31 H25C 3.5603 no 4_565
Cl32 H3B 2.8933 no 1_655
Cl32 H3B 2.8933 no 4_665
Cl32 H4A 2.8970 no 1_655
Cl32 H4A 2.8970 no 4_665
Cl32 H16C 3.4125 no 1_655
Cl32 H16C 3.4125 no 4_665
Cl32 H27 3.5813 no 1_655
Cl32 H27 3.5813 no 4_665
Cl41 H28B 3.2655 no 1_655
Cl41 H28B 3.2655 no 4_665
Cl41 H51B 3.0996 no 1_655
Cl41 H51B 3.0996 no 4_665
Cl42 H3A 3.2800 no 1_554
Cl42 H3A 3.2800 no 4_564
Cl42 H3B 3.2397 no 1_554
Cl42 H3B 3.2397 no 4_564
Cl42 H13C 3.5078 no 1_554
Cl42 H13C 3.5078 no 4_564
Cl42 H16C 3.3144 no 1_554
Cl42 H16C 3.3144 no 4_564
Cl51 H4A 3.3627 no .
Cl51 H4B 3.5773 no .
Cl51 H13B 3.5941 no 1_454
Cl51 H25C 3.2854 no .
Cl51 H28B 3.0848 no .
Cl52 H13B 3.5331 no 1_454
Cl52 H13B 3.5331 no 4_464
Cl52 H16A 3.3826 no 1_554
Cl52 H16A 3.3826 no 4_564
Cl52 H16C 3.3264 no 1_554
Cl52 H16C 3.3264 no 4_564
Cl52 H41B 3.2104 no .
Cl52 H41B 3.2104 no 4_565
C3 H3A 3.0338 no 4_565
C3 H3B 3.4182 no 4_565
C4 H3A 3.5844 no 4_565
C4 H4A 3.3251 no 4_565
C4 H4B 3.3638 no 4_565
C7 H41A 3.5673 no 1_556
C8 H21 3.5597 no 1_656
C8 H22 3.2889 no 1_656
C8 H41A 3.1821 no 1_556
C9 H22 3.1426 no 1_656
C9 H25A 3.5496 no 1_556
C9 H26A 3.5864 no 1_556
C9 H28A 3.4143 no 1_656
C9 H41A 2.9148 no 1_556
C10 H25A 3.1538 no 1_556
C10 H26A 3.3788 no 1_556
C10 H41A 3.0154 no 1_556
C11 H41A 3.4000 no 1_556
C13 H13A 3.4655 no 4_565
C13 H13C 3.1876 no 4_565
C13 H16B 3.1062 no 1_655
C13 H51B 3.4033 no 1_656
C13 H51B 3.2303 no 4_666
C14 H16B 3.2851 no 1_655
C14 H17C 3.5094 no 1_655
C14 H29C 3.2508 no 1_655
C16 H13A 3.5653 no 1_455
C16 H13B 3.4277 no 1_455
C17 H17C 3.1278 no 3_567
C17 H29A 3.5039 no 3_567
C17 H29C 3.4265 no 3_567
C20 H16A 3.4452 no 1_554
C20 H29B 3.2278 no 3_566
C21 H8 3.1472 no 1_454
C21 H29A 3.3906 no 3_566
C21 H29B 3.3084 no 3_566
C22 H8 3.1307 no 1_454
C22 H9 3.3374 no 1_454
C25 H10 3.5362 no 1_554
C25 H41A 3.2031 no .
C25 H41B 3.2410 no .
C25 H41B 3.5595 no 4_565
C26 H9 3.5793 no 1_554
C26 H10 3.4907 no 1_554
C26 H26A 3.2269 no 3_666
C28 H25B 3.2097 no 1_455
C28 H26C 3.2986 no 1_455
C29 H14C 3.5304 no 1_455
C29 H17A 3.1262 no 3_567
C29 H21 3.2788 no 3_566
C29 H26C 3.3561 no 1_455
C41 H25A 3.3084 no .
C41 H25B 3.3708 no .
C51 H13B 3.5630 no 1_454
C51 H13B 3.5630 no 4_464
C51 H13C 3.5825 no 1_454
C51 H13C 3.5825 no 4_464
H3A Cl31 2.9641 no .
H3A Cl42 3.2800 no 1_556
H3A C3 3.0338 no 4_565
H3A C4 3.5844 no 4_565
H3A H3A 2.3108 no 4_565
H3A H3B 3.0906 no 4_565
H3A H4B 3.4075 no 4_565
H3B Cl32 2.8933 no 1_455
H3B Cl42 3.2397 no 1_556
H3B C3 3.4182 no 4_565
H3B H3A 3.0906 no 4_565
H3B H3B 3.0075 no 4_565
H4A Cl32 2.8970 no 1_455
H4A Cl51 3.3627 no .
H4A C4 3.3251 no 4_565
H4A H4A 2.7548 no 4_565
H4A H4B 3.2234 no 4_565
H4B Cl31 2.8483 no .
H4B Cl51 3.5773 no .
H4B C4 3.3638 no 4_565
H4B H3A 3.4075 no 4_565
H4B H4A 3.2234 no 4_565
H4B H4B 2.8256 no 4_565
H8 C21 3.1472 no 1_656
H8 C22 3.1307 no 1_656
H8 H21 2.7916 no 1_656
H8 H22 2.7499 no 1_656
H9 C22 3.3374 no 1_656
H9 C26 3.5793 no 1_556
H9 H22 2.4509 no 1_656
H9 H25A 3.4313 no 1_556
H9 H25B 3.5693 no 1_556
H9 H26A 3.0636 no 1_556
H9 H26C 3.2109 no 1_556
H9 H28A 2.6678 no 1_656
H9 H41A 3.2371 no 1_556
H10 C25 3.5362 no 1_556
H10 C26 3.4907 no 1_556
H10 H20 2.7411 no 1_556
H10 H25A 2.6829 no 1_556
H10 H26A 2.6237 no 1_556
H10 H41A 3.3741 no 1_556
H12 Cl31 3.1529 no .
H13A Au31 3.0255 no .
H13A C13 3.4655 no 4_565
H13A C16 3.5653 no 1_655
H13A H13A 2.9168 no 4_565
H13A H13C 3.1057 no 4_565
H13A H16B 2.7323 no 1_655
H13A H51B 3.5172 no 4_666
H13B Cl51 3.5941 no 1_656
H13B Cl52 3.5331 no 1_656
H13B C16 3.4277 no 1_655
H13B C51 3.5630 no 1_656
H13B H16A 3.3830 no 1_655
H13B H16B 2.6688 no 1_655
H13B H21 3.5863 no 1_656
H13B H51B 3.2201 no 1_656
H13B H51B 2.9866 no 4_666
H13C Cl42 3.5078 no 1_556
H13C C13 3.1876 no 4_565
H13C C51 3.5825 no 1_656
H13C H13A 3.1057 no 4_565
H13C H13C 2.4288 no 4_565
H13C H51B 2.8504 no 1_656
H13C H51B 2.7182 no 4_666
H14A H29C 3.2158 no 1_655
H14B H16B 2.9785 no 1_655
H14B H17C 2.8888 no 1_655
H14B H21 3.5489 no 1_656
H14B H29C 3.5002 no 1_655
H14C C29 3.5304 no 1_655
H14C H16B 2.8278 no 1_655
H14C H17C 3.2637 no 1_655
H14C H28C 3.2167 no 1_655
H14C H29C 2.5801 no 1_655
H16A Cl52 3.3826 no 1_556
H16A C20 3.4452 no 1_556
H16A H13B 3.3830 no 1_455
H16A H20 2.8381 no 1_556
H16A H25A 2.8329 no 1_556
H16A H41A 3.4885 no 1_556
H16B C13 3.1062 no 1_455
H16B C14 3.2851 no 1_455
H16B H13A 2.7323 no 1_455
H16B H13B 2.6688 no 1_455
H16B H14B 2.9785 no 1_455
H16B H14C 2.8278 no 1_455
H16C Cl32 3.4125 no 1_455
H16C Cl42 3.3144 no 1_556
H16C Cl52 3.3264 no 1_556
H16C H41A 3.4177 no 1_556
H17A C29 3.1262 no 3_567
H17A H17C 3.4700 no 3_567
H17A H20 2.8332 no 1_556
H17A H21 3.5606 no 1_556
H17A H29A 2.9218 no 3_567
H17A H29B 3.0351 no 3_567
H17A H29C 2.8896 no 3_567
H17B H17C 2.8904 no 3_567
H17B H29C 3.2847 no 3_567
H17C C14 3.5094 no 1_455
H17C C17 3.1278 no 3_567
H17C H14B 2.8888 no 1_455
H17C H14C 3.2637 no 1_455
H17C H17A 3.4700 no 3_567
H17C H17B 2.8904 no 3_567
H17C H17C 2.5882 no 3_567
H17C H29A 3.3317 no 3_567
H17C H29C 3.5826 no 3_567
H20 H10 2.7411 no 1_554
H20 H16A 2.8381 no 1_554
H20 H17A 2.8332 no 1_554
H20 H29A 3.5060 no 3_566
H20 H29B 2.8654 no 3_566
H21 C8 3.5597 no 1_454
H21 C29 3.2788 no 3_566
H21 H8 2.7916 no 1_454
H21 H13B 3.5863 no 1_454
H21 H14B 3.5489 no 1_454
H21 H17A 3.5606 no 1_554
H21 H29A 2.6813 no 3_566
H21 H29B 3.0050 no 3_566
H22 C8 3.2889 no 1_454
H22 C9 3.1426 no 1_454
H22 H8 2.7499 no 1_454
H22 H9 2.4509 no 1_454
H25A C9 3.5496 no 1_554
H25A C10 3.1538 no 1_554
H25A C41 3.3084 no .
H25A H9 3.4313 no 1_554
H25A H10 2.6829 no 1_554
H25A H16A 2.8329 no 1_554
H25A H41A 2.6974 no .
H25A H41B 3.0004 no .
H25A H41B 3.3732 no 4_565
H25B C28 3.2097 no 1_655
H25B C41 3.3708 no .
H25B H9 3.5693 no 1_554
H25B H28A 2.7783 no 1_655
H25B H28B 3.5582 no 1_655
H25B H28C 2.8454 no 1_655
H25B H41A 2.9494 no .
H25B H41B 3.1056 no .
H25B H41B 3.4098 no 4_565
H25C Cl31 3.5603 no .
H25C Cl51 3.2854 no .
H25C H41A 3.4995 no .
H25C H41B 3.0669 no .
H25C H41B 3.3050 no 4_565
H25C H51A 3.1491 no 4_565
H26A C9 3.5864 no 1_554
H26A C10 3.3788 no 1_554
H26A C26 3.2269 no 3_666
H26A H9 3.0636 no 1_554
H26A H10 2.6237 no 1_554
H26A H26A 2.8731 no 3_666
H26A H26B 3.0122 no 3_666
H26A H26C 3.2622 no 3_666
H26B H26A 3.0122 no 3_666
H26C C28 3.2986 no 1_655
H26C C29 3.3561 no 1_655
H26C H9 3.2109 no 1_554
H26C H26A 3.2622 no 3_666
H26C H28A 2.7452 no 1_655
H26C H28C 3.0566 no 1_655
H26C H29B 2.8278 no 1_655
H26C H29C 3.1028 no 1_655
H27 Cl32 3.5813 no 1_455
H28A C9 3.4143 no 1_454
H28A H9 2.6678 no 1_454
H28A H25B 2.7783 no 1_455
H28A H26C 2.7452 no 1_455
H28B Cl41 3.2655 no 1_455
H28B Cl51 3.0848 no .
H28B H25B 3.5582 no 1_455
H28B H51A 3.5551 no 4_565
H28C Au31 3.1199 no 1_455
H28C H14C 3.2167 no 1_455
H28C H25B 2.8454 no 1_455
H28C H26C 3.0566 no 1_455
H29A C17 3.5039 no 3_567
H29A C21 3.3906 no 3_566
H29A H17A 2.9218 no 3_567
H29A H17C 3.3317 no 3_567
H29A H20 3.5060 no 3_566
H29A H21 2.6813 no 3_566
H29B C20 3.2278 no 3_566
H29B C21 3.3084 no 3_566
H29B H17A 3.0351 no 3_567
H29B H20 2.8654 no 3_566
H29B H21 3.0050 no 3_566
H29B H26C 2.8278 no 1_455
H29C C14 3.2508 no 1_455
H29C C17 3.4265 no 3_567
H29C H14A 3.2158 no 1_455
H29C H14B 3.5002 no 1_455
H29C H14C 2.5801 no 1_455
H29C H17A 2.8896 no 3_567
H29C H17B 3.2847 no 3_567
H29C H17C 3.5826 no 3_567
H29C H26C 3.1028 no 1_455
H41A C7 3.5673 no 1_554
H41A C8 3.1821 no 1_554
H41A C9 2.9148 no 1_554
H41A C10 3.0154 no 1_554
H41A C11 3.4000 no 1_554
H41A C25 3.2031 no .
H41A H9 3.2371 no 1_554
H41A H10 3.3741 no 1_554
H41A H16A 3.4885 no 1_554
H41A H16C 3.4177 no 1_554
H41A H25A 2.6974 no .
H41A H25B 2.9494 no .
H41A H25C 3.4995 no .
H41B Cl52 3.2104 no .
H41B C25 3.2410 no .
H41B C25 3.5595 no 4_565
H41B H25A 3.0004 no .
H41B H25A 3.3732 no 4_565
H41B H25B 3.1056 no .
H41B H25B 3.4098 no 4_565
H41B H25C 3.0669 no .
H41B H25C 3.3050 no 4_565
H51A H25C 3.1491 no 4_565
H51A H28B 3.5551 no 4_565
H51B Cl41 3.0996 no 1_455
H51B C13 3.4033 no 1_454
H51B C13 3.2303 no 4_464
H51B H13A 3.5172 no 4_464
H51B H13B 3.2201 no 1_454
H51B H13B 2.9866 no 4_464
H51B H13C 2.8504 no 1_454
H51B H13C 2.7182 no 4_464

loop_
_geom_torsion_atom_site_label_1
_geom_torsion_atom_site_label_2
_geom_torsion_atom_site_label_3
_geom_torsion_atom_site_label_4
_geom_torsion
_geom_torsion_publ_flag
_geom_torsion_site_symmetry_1
_geom_torsion_site_symmetry_3
_geom_torsion_site_symmetry_4
Au1 Se1 C1 N2 -9.5(4) no . . .
Au1 Se1 C1 N5 170.2(3) no . . .
C41 Cl41 C41 Cl42 -57.5(15) no . 4_565 .
C41 Cl41 C41 C41 0.0(13) no . 4_565 .
C41 Cl41 C41 Cl42 57.5(15) no 4_565 . .
C41 Cl41 C41 C41 0.0(13) no 4_565 . 4_565
C41 Cl42 C41 Cl41 58.7(14) no . 4_565 .
C41 Cl42 C41 C41 0.0(12) no . 4_565 .
C41 Cl42 C41 Cl41 -58.7(14) no 4_565 . .
C41 Cl42 C41 C41 0.0(12) no 4_565 . 4_565
Cl51 Cl51 C51 Cl51 0.0(3) no 4_565 . 4_565
Cl51 Cl51 C51 Cl52 138.3(18) no 4_565 . .
C51 Cl51 Cl51 C51 0.0(13) no . 4_565 .
C1 N2 C3 C4 -12.5(5) no . . .
C3 N2 C1 Se1 -174.7(4) no . . .
C3 N2 C1 N5 5.5(5) no . . .
C1 N2 C6 C7 112.8(5) no . . .
C1 N2 C6 C11 -70.8(6) no . . .
C6 N2 C1 Se1 -13.9(7) no . . .
C6 N2 C1 N5 166.3(4) no . . .
C3 N2 C6 C7 -88.0(5) no . . .
C3 N2 C6 C11 88.5(4) no . . .
C6 N2 C3 C4 -174.9(3) no . . .
C1 N5 C4 C3 -11.8(5) no . . .
C4 N5 C1 Se1 -175.3(3) no . . .
C4 N5 C1 N2 4.5(5) no . . .
C1 N5 C18 C19 -81.2(5) no . . .
C1 N5 C18 C23 99.2(5) no . . .
C18 N5 C1 Se1 -4.0(6) no . . .
C18 N5 C1 N2 175.8(4) no . . .
C4 N5 C18 C19 89.2(5) no . . .
C4 N5 C18 C23 -90.5(5) no . . .
C18 N5 C4 C3 176.7(4) no . . .
N2 C3 C4 N5 13.7(4) no . . .
N2 C6 C7 C8 178.8(3) no . . .
N2 C6 C7 C12 -0.5(6) no . . .
N2 C6 C11 C10 -179.6(3) no . . .
N2 C6 C11 C15 -2.4(6) no . . .
C7 C6 C11 C10 -3.3(6) no . . .
C7 C6 C11 C15 173.8(4) no . . .
C11 C6 C7 C8 2.5(6) no . . .
C11 C6 C7 C12 -176.8(3) no . . .
C6 C7 C8 C9 0.2(6) no . . .
C6 C7 C12 C13 139.5(4) no . . .
C6 C7 C12 C14 -96.4(4) no . . .
C8 C7 C12 C13 -39.8(6) no . . .
C8 C7 C12 C14 84.3(5) no . . .
C12 C7 C8 C9 179.4(4) no . . .
C7 C8 C9 C10 -1.9(7) no . . .
C8 C9 C10 C11 1.0(7) no . . .
C9 C10 C11 C6 1.5(7) no . . .
C9 C10 C11 C15 -175.8(4) no . . .
C6 C11 C15 C16 -107.5(5) no . . .
C6 C11 C15 C17 128.4(4) no . . .
C10 C11 C15 C16 69.6(5) no . . .
C10 C11 C15 C17 -54.5(6) no . . .
N5 C18 C19 C20 179.8(3) no . . .
N5 C18 C19 C24 -1.6(6) no . . .
N5 C18 C23 C22 -178.6(3) no . . .
N5 C18 C23 C27 1.1(6) no . . .
C19 C18 C23 C22 1.8(7) no . . .
C19 C18 C23 C27 -178.5(4) no . . .
C23 C18 C19 C20 -0.6(7) no . . .
C23 C18 C19 C24 178.0(4) no . . .
C18 C19 C20 C21 -1.2(7) no . . .
C18 C19 C24 C25 -110.1(5) no . . .
C18 C19 C24 C26 125.2(5) no . . .
C20 C19 C24 C25 68.3(6) no . . .
C20 C19 C24 C26 -56.3(6) no . . .
C24 C19 C20 C21 -179.8(4) no . . .
C19 C20 C21 C22 1.6(9) no . . .
C20 C21 C22 C23 -0.3(8) no . . .
C21 C22 C23 C18 -1.4(8) no . . .
C21 C22 C23 C27 179.0(5) no . . .
C18 C23 C27 C28 123.8(4) no . . .
C18 C23 C27 C29 -111.3(5) no . . .
C22 C23 C27 C28 -56.6(6) no . . .
C22 C23 C27 C29 68.3(5) no . . .
Cl41 C41 C41 Cl41 0.00(19) no . 4_565 .
Cl41 C41 C41 Cl42 127.4(10) no . 4_565 .
Cl42 C41 C41 Cl41 -127.4(10) no . 4_565 .
Cl42 C41 C41 Cl42 0.0(2) no . 4_565 .
